data_4076334
loop_
_publ_author_name
'Ple\<sek, Jarom\'ir'
'Gr\"uner, Bohum\'ir'
'\<S\'icha, V\'aclav'
'B\>ohmer, Volker'
'C\'isa\<rov\'a, Ivana'

_publ_section_title
;
 The Zwitterion
 [8,8&#x2032;-\m-CH2O(CH3)-(1,2-C2B9H10)2-3,3&#x2032;-Co]0as a Versatile
 Building Block To Introduce Cobalt Bis(Dicarbollide) Ion into Organic
 Molecules
;
_journal_issue 5
_journal_name_full Organometallics
_journal_page_first 1703
_journal_paper_doi 10.1021/om200938n
_journal_volume 31
_journal_year 2012
_chemical_compound_source 'synthesized by the authors'
_chemical_formula_moiety 'C8 H32 B18 Co N O2, C H2 Cl2'
_chemical_formula_sum 'C9 H34 B18 Cl2 Co N O2'
_chemical_formula_weight 512.78
_chemical_name_systematic
; 
 ? 
;
_space_group_IT_number 14
_symmetry_cell_setting monoclinic
_symmetry_space_group_name_Hall '-P 2ybc'
_symmetry_space_group_name_H-M 'P 1 21/c 1'
_atom_sites_solution_hydrogens difmap
_atom_sites_solution_primary direct
_atom_sites_solution_secondary difmap
_audit_creation_method SHELXL-97
_cell_angle_alpha 90.00
_cell_angle_beta 93.3422(6)
_cell_angle_gamma 90.00
_cell_formula_units_Z 4
_cell_length_a 10.62960(10)
_cell_length_b 9.91130(10)
_cell_length_c 23.2108(3)
_cell_measurement_reflns_used 5865
_cell_measurement_temperature 150(2)
_cell_measurement_theta_max 27.5
_cell_measurement_theta_min 1
_cell_volume 2441.17(5)
_computing_cell_refinement 'COLLECT and DENZO'
_computing_data_collection 'COLLECT (Hooft, 1998) and DENZO (Otwinowski & Minor, 1997)'
_computing_data_reduction 'COLLECT and DENZO'
_computing_structure_refinement 'SHELXL-97 (Sheldrick, 1997)'
_computing_structure_solution 'SIR92 (Altomare et al., 1994)'
_diffrn_ambient_temperature 150(2)
_diffrn_detector_area_resol_mean 9.091
_diffrn_measured_fraction_theta_full 0.999
_diffrn_measured_fraction_theta_max 0.999
_diffrn_measurement_device_type 'Nonius KappaCCD area detector'
_diffrn_measurement_method '\f and \w scans to fill the Ewald sphere'
_diffrn_radiation_monochromator graphite
_diffrn_radiation_source 'fine-focus sealed tube'
_diffrn_radiation_type MoK\a
_diffrn_radiation_wavelength 0.71073
_diffrn_reflns_av_R_equivalents 0.031
_diffrn_reflns_av_sigmaI/netI 0.0187
_diffrn_reflns_limit_h_max 13
_diffrn_reflns_limit_h_min -13
_diffrn_reflns_limit_k_max 12
_diffrn_reflns_limit_k_min -12
_diffrn_reflns_limit_l_max 30
_diffrn_reflns_limit_l_min -30
_diffrn_reflns_number 50837
_diffrn_reflns_theta_full 27.50
_diffrn_reflns_theta_max 27.50
_diffrn_reflns_theta_min 1.76
_diffrn_standards_number 0
_exptl_absorpt_coefficient_mu 0.933
_exptl_absorpt_correction_type none
_exptl_crystal_colour red
_exptl_crystal_density_diffrn 1.395
_exptl_crystal_density_method 'not measured'
_exptl_crystal_description prism
_exptl_crystal_F_000 1048
_exptl_crystal_size_max 0.4
_exptl_crystal_size_mid 0.4
_exptl_crystal_size_min 0.2
_refine_diff_density_max 0.599
_refine_diff_density_min -0.553
_refine_diff_density_rms 0.049
_refine_ls_extinction_method none
_refine_ls_goodness_of_fit_ref 1.041
_refine_ls_hydrogen_treatment mixed
_refine_ls_matrix_type full
_refine_ls_number_parameters 391
_refine_ls_number_reflns 5597
_refine_ls_number_restraints 0
_refine_ls_restrained_S_all 1.041
_refine_ls_R_factor_all 0.0288
_refine_ls_R_factor_gt 0.0247
_refine_ls_shift/su_max 0.001
_refine_ls_shift/su_mean 0.000
_refine_ls_structure_factor_coef Fsqd
_refine_ls_weighting_details 'calc w=1/[\s^2^(Fo^2^)+(0.0334P)^2^+1.1587P] where P=(Fo^2^+2Fc^2^)/3'
_refine_ls_weighting_scheme calc
_refine_ls_wR_factor_gt 0.0636
_refine_ls_wR_factor_ref 0.0659
_reflns_number_gt 5076
_reflns_number_total 5597
_reflns_threshold_expression I>2\s(I)
_cod_data_source_file om200938n_si_001.cif
_cod_data_source_block 6c-gr205-1-rez
_cod_original_sg_symbol_H-M 'P 21/c'
_cod_database_code 4076334

loop_
_symmetry_equiv_pos_as_xyz
'x, y, z'
'-x, y+1/2, -z+1/2'
'-x, -y, -z'
'x, -y-1/2, z-1/2'

loop_
_atom_site_label
_atom_site_type_symbol
_atom_site_fract_x
_atom_site_fract_y
_atom_site_fract_z
_atom_site_U_iso_or_equiv
_atom_site_adp_type
_atom_site_occupancy
_atom_site_symmetry_multiplicity
_atom_site_calc_flag
_atom_site_refinement_flags
Co3 Co 0.164963(14) 0.413732(16) 0.379366(7) 0.01106(6) Uani 1 1 d .
C11 C 0.14099(12) 0.21008(13) 0.38668(5) 0.0152(2) Uani 1 1 d .
H11 H 0.0579(15) 0.1916(16) 0.3729(7) 0.018(4) Uiso 1 1 d .
C12 C 0.15924(12) 0.28698(13) 0.44840(5) 0.0151(2) Uani 1 1 d .
H12 H 0.0872(16) 0.3076(16) 0.4672(7) 0.022(4) Uiso 1 1 d .
B14 B 0.25638(13) 0.25035(14) 0.34199(6) 0.0146(3) Uani 1 1 d .
H14 H 0.2415(15) 0.2433(17) 0.2969(7) 0.022(4) Uiso 1 1 d .
B15 B 0.25296(15) 0.09108(15) 0.37888(7) 0.0184(3) Uani 1 1 d .
H15 H 0.2298(16) 0.0052(18) 0.3543(7) 0.028(4) Uiso 1 1 d .
B16 B 0.18667(15) 0.11539(15) 0.44618(7) 0.0191(3) Uani 1 1 d .
H16 H 0.1190(15) 0.0507(17) 0.4635(7) 0.023(4) Uiso 1 1 d .
B17 B 0.28899(13) 0.38839(15) 0.45183(6) 0.0147(3) Uani 1 1 d .
H17 H 0.2967(15) 0.4729(17) 0.4819(7) 0.025(4) Uiso 1 1 d .
B18 B 0.36086(13) 0.36351(14) 0.38300(6) 0.0139(3) Uani 1 1 d .
B19 B 0.39444(14) 0.18437(15) 0.37869(6) 0.0172(3) Uani 1 1 d .
H19 H 0.4697(15) 0.1500(17) 0.3542(7) 0.023(4) Uiso 1 1 d .
B110 B 0.35212(15) 0.10281(15) 0.44289(7) 0.0191(3) Uani 1 1 d .
H110 H 0.4032(15) 0.0149(17) 0.4611(7) 0.022(4) Uiso 1 1 d .
B111 B 0.28552(14) 0.22646(15) 0.48741(6) 0.0178(3) Uani 1 1 d .
H111 H 0.2851(15) 0.2247(17) 0.5339(7) 0.024(4) Uiso 1 1 d .
B112 B 0.41484(14) 0.26990(15) 0.44668(6) 0.0168(3) Uani 1 1 d .
H112 H 0.5018(16) 0.2889(17) 0.4679(7) 0.027(4) Uiso 1 1 d .
C21 C -0.02314(11) 0.45962(13) 0.37376(5) 0.0145(2) Uani 1 1 d .
H21 H -0.0673(15) 0.3865(16) 0.3881(7) 0.018(4) Uiso 1 1 d .
C22 C 0.03519(11) 0.44028(13) 0.31164(5) 0.0144(2) Uani 1 1 d .
H22 H 0.0227(15) 0.3574(17) 0.2929(7) 0.020(4) Uiso 1 1 d .
B24 B 0.06300(13) 0.57038(14) 0.41660(6) 0.0137(3) Uani 1 1 d .
H24 H 0.0616(15) 0.5634(16) 0.4633(7) 0.020(4) Uiso 1 1 d .
B25 B -0.08666(13) 0.61461(16) 0.38120(6) 0.0174(3) Uani 1 1 d .
H25 H -0.1693(16) 0.6238(18) 0.4074(7) 0.029(4) Uiso 1 1 d .
B26 B -0.10490(13) 0.52849(16) 0.31448(6) 0.0179(3) Uani 1 1 d .
H26 H -0.1883(16) 0.4805(17) 0.2978(7) 0.027(4) Uiso 1 1 d .
B27 B 0.16721(13) 0.53575(14) 0.30601(6) 0.0139(3) Uani 1 1 d .
H27 H 0.2367(15) 0.5139(16) 0.2753(7) 0.021(4) Uiso 1 1 d .
B28 B 0.18598(13) 0.62845(14) 0.37307(6) 0.0130(3) Uani 1 1 d .
B29 B 0.04315(14) 0.72559(15) 0.37883(6) 0.0163(3) Uani 1 1 d .
H29 H 0.0463(16) 0.8200(18) 0.4007(7) 0.027(4) Uiso 1 1 d .
B210 B -0.05813(14) 0.69965(15) 0.31601(6) 0.0179(3) Uani 1 1 d .
H210 H -0.1200(16) 0.7791(17) 0.2999(7) 0.028(4) Uiso 1 1 d .
B211 B 0.01650(14) 0.58177(15) 0.27108(6) 0.0168(3) Uani 1 1 d .
H211 H 0.0025(15) 0.5703(16) 0.2245(7) 0.021(4) Uiso 1 1 d .
B212 B 0.10774(13) 0.70427(15) 0.31017(6) 0.0161(3) Uani 1 1 d .
H212 H 0.1513(16) 0.7837(17) 0.2885(7) 0.027(4) Uiso 1 1 d .
C13 C 0.57580(12) 0.45545(16) 0.37687(7) 0.0270(3) Uani 1 1 d .
H13A H 0.5816 0.4914 0.4163 0.040 Uiso 1 1 calc R
H13B H 0.6238 0.5133 0.3519 0.040 Uiso 1 1 calc R
H13C H 0.6105 0.3639 0.3769 0.040 Uiso 1 1 calc R
C23 C 0.31394(11) 0.70575(13) 0.39405(5) 0.0146(2) Uani 1 1 d .
H23A H 0.2935 0.7950 0.4102 0.017 Uiso 1 1 calc R
H23B H 0.3602 0.6527 0.4246 0.017 Uiso 1 1 calc R
C24 C 0.51207(12) 0.80433(14) 0.35416(6) 0.0200(3) Uani 1 1 d .
H24A H 0.5682 0.7596 0.3838 0.024 Uiso 1 1 calc R
H24B H 0.4909 0.8952 0.3685 0.024 Uiso 1 1 calc R
C25 C 0.57810(13) 0.81656(16) 0.29848(6) 0.0253(3) Uani 1 1 d .
H25A H 0.6551 0.8723 0.3043 0.030 Uiso 1 1 calc R
H25B H 0.6022 0.7264 0.2845 0.030 Uiso 1 1 calc R
N1 N 0.39461(10) 0.72343(12) 0.34343(5) 0.0156(2) Uani 1 1 d .
H1A H 0.4149(15) 0.6387(18) 0.3323(7) 0.022(4) Uiso 1 1 d .
H1B H 0.3503(16) 0.7600(17) 0.3150(7) 0.022(4) Uiso 1 1 d .
O1 O 0.44624(8) 0.45221(9) 0.35575(4) 0.01608(18) Uani 1 1 d .
H1 H 0.521(2) 0.890(2) 0.2306(10) 0.043(6) Uiso 1 1 d .
O2 O 0.49076(11) 0.87895(14) 0.25845(5) 0.0353(3) Uani 1 1 d .
C1 C 0.25599(16) 0.59705(16) 0.07605(7) 0.0310(3) Uani 1 1 d .
H1C H 0.3489 0.5977 0.0745 0.037 Uiso 1 1 calc R
H1D H 0.2250 0.5079 0.0623 0.037 Uiso 1 1 calc R
Cl1 Cl 0.21583(4) 0.62075(5) 0.147954(18) 0.04219(11) Uani 1 1 d .
Cl2 Cl 0.19094(4) 0.72391(4) 0.030282(15) 0.02928(9) Uani 1 1 d .

loop_
_atom_site_aniso_label
_atom_site_aniso_U_11
_atom_site_aniso_U_22
_atom_site_aniso_U_33
_atom_site_aniso_U_23
_atom_site_aniso_U_13
_atom_site_aniso_U_12
Co3 0.01092(9) 0.01169(9) 0.01058(9) 0.00022(6) 0.00073(6) -0.00024(6)
C11 0.0162(6) 0.0129(6) 0.0164(6) 0.0001(5) -0.0011(5) -0.0017(5)
C12 0.0166(6) 0.0157(6) 0.0133(6) 0.0012(5) 0.0019(5) 0.0000(5)
B14 0.0164(6) 0.0131(6) 0.0143(6) -0.0013(5) 0.0004(5) 0.0013(5)
B15 0.0213(7) 0.0139(7) 0.0198(7) -0.0009(5) -0.0008(6) 0.0014(5)
B16 0.0230(7) 0.0149(7) 0.0192(7) 0.0031(5) 0.0004(6) -0.0006(6)
B17 0.0156(6) 0.0162(7) 0.0121(6) 0.0003(5) -0.0011(5) -0.0003(5)
B18 0.0123(6) 0.0150(6) 0.0143(6) -0.0007(5) 0.0005(5) 0.0012(5)
B19 0.0185(7) 0.0158(7) 0.0171(7) -0.0018(5) -0.0001(5) 0.0025(5)
B110 0.0212(7) 0.0165(7) 0.0192(7) 0.0004(5) -0.0018(6) 0.0029(6)
B111 0.0214(7) 0.0165(7) 0.0152(7) 0.0015(5) -0.0012(5) 0.0016(5)
B112 0.0162(7) 0.0177(7) 0.0161(7) 0.0001(5) -0.0023(5) 0.0020(5)
C21 0.0124(5) 0.0165(6) 0.0148(6) -0.0005(5) 0.0028(4) -0.0013(5)
C22 0.0123(5) 0.0173(6) 0.0134(6) -0.0014(5) 0.0002(4) -0.0001(5)
B24 0.0142(6) 0.0139(6) 0.0132(6) -0.0012(5) 0.0027(5) 0.0008(5)
B25 0.0143(6) 0.0204(7) 0.0177(7) -0.0014(6) 0.0022(5) 0.0020(5)
B26 0.0129(6) 0.0224(7) 0.0181(7) -0.0009(6) -0.0005(5) 0.0008(5)
B27 0.0130(6) 0.0165(7) 0.0123(6) 0.0016(5) 0.0005(5) 0.0000(5)
B28 0.0144(6) 0.0123(6) 0.0125(6) 0.0003(5) 0.0012(5) -0.0006(5)
B29 0.0168(7) 0.0154(7) 0.0168(7) -0.0002(5) 0.0021(5) 0.0014(5)
B210 0.0148(6) 0.0202(7) 0.0186(7) 0.0003(6) -0.0011(5) 0.0038(5)
B211 0.0154(6) 0.0205(7) 0.0142(6) 0.0018(5) -0.0001(5) 0.0021(5)
B212 0.0156(6) 0.0174(7) 0.0154(6) 0.0027(5) 0.0004(5) 0.0009(5)
C13 0.0118(6) 0.0312(8) 0.0376(8) 0.0061(6) -0.0011(6) -0.0030(5)
C23 0.0157(6) 0.0155(6) 0.0127(6) 0.0000(5) 0.0023(4) -0.0020(5)
C24 0.0168(6) 0.0215(7) 0.0219(7) -0.0012(5) 0.0017(5) -0.0078(5)
C25 0.0197(7) 0.0285(8) 0.0283(7) 0.0026(6) 0.0079(6) -0.0037(6)
N1 0.0151(5) 0.0167(5) 0.0151(5) 0.0007(4) 0.0018(4) -0.0031(4)
O1 0.0110(4) 0.0187(4) 0.0187(4) 0.0001(4) 0.0018(3) -0.0006(3)
O2 0.0328(6) 0.0499(7) 0.0245(6) 0.0138(5) 0.0114(5) 0.0040(5)
C1 0.0381(9) 0.0287(8) 0.0259(8) -0.0027(6) -0.0015(6) 0.0104(7)
Cl1 0.0419(2) 0.0587(3) 0.0270(2) 0.01440(19) 0.01054(17) 0.0145(2)
Cl2 0.03136(19) 0.0358(2) 0.02076(17) 0.00213(14) 0.00216(14) 0.00839(15)

loop_
_atom_type_symbol
_atom_type_description
_atom_type_scat_dispersion_real
_atom_type_scat_dispersion_imag
_atom_type_scat_source
C C 0.0033 0.0016 'International Tables Vol C Tables 4.2.6.8 and 6.1.1.4'
H H 0.0000 0.0000 'International Tables Vol C Tables 4.2.6.8 and 6.1.1.4'
B B 0.0013 0.0007 'International Tables Vol C Tables 4.2.6.8 and 6.1.1.4'
N N 0.0061 0.0033 'International Tables Vol C Tables 4.2.6.8 and 6.1.1.4'
O O 0.0106 0.0060 'International Tables Vol C Tables 4.2.6.8 and 6.1.1.4'
Cl Cl 0.1484 0.1585 'International Tables Vol C Tables 4.2.6.8 and 6.1.1.4'
Co Co 0.3494 0.9721 'International Tables Vol C Tables 4.2.6.8 and 6.1.1.4'

loop_
_geom_angle_atom_site_label_1
_geom_angle_atom_site_label_2
_geom_angle_atom_site_label_3
_geom_angle
C12 Co3 C11 46.89(5)
C12 Co3 C22 129.25(5)
C11 Co3 C22 96.26(5)
C12 Co3 C21 96.49(5)
C11 Co3 C21 95.67(5)
C22 Co3 C21 46.43(5)
C12 Co3 B27 177.13(5)
C11 Co3 B27 130.31(5)
C22 Co3 B27 48.63(5)
C21 Co3 B27 82.95(5)
C12 Co3 B17 48.73(5)
C11 Co3 B17 83.70(5)
C22 Co3 B17 176.63(5)
C21 Co3 B17 130.20(5)
B27 Co3 B17 133.50(6)
C12 Co3 B14 83.42(5)
C11 Co3 B14 48.39(5)
C22 Co3 B14 95.11(5)
C21 Co3 B14 128.19(5)
B27 Co3 B14 94.71(6)
B17 Co3 B14 87.39(6)
C12 Co3 B24 95.28(5)
C11 Co3 B24 128.63(5)
C22 Co3 B24 83.14(5)
C21 Co3 B24 48.60(5)
B27 Co3 B24 86.47(5)
B17 Co3 B24 94.24(5)
B14 Co3 B24 176.45(5)
C12 Co3 B18 84.22(5)
C11 Co3 B18 83.83(5)
C22 Co3 B18 132.18(5)
C21 Co3 B18 178.49(5)
B27 Co3 B18 96.29(5)
B17 Co3 B18 51.19(5)
B14 Co3 B18 50.52(5)
B24 Co3 B18 132.72(5)
C12 Co3 B28 132.25(5)
C11 Co3 B28 178.48(5)
C22 Co3 B28 83.59(5)
C21 Co3 B28 83.14(5)
B27 Co3 B28 50.53(5)
B17 Co3 B28 96.35(5)
B14 Co3 B28 133.12(5)
B24 Co3 B28 49.86(5)
B18 Co3 B28 97.39(5)
C12 C11 B15 111.88(10)
C12 C11 B14 112.01(10)
B15 C11 B14 63.99(9)
C12 C11 B16 62.18(8)
B15 C11 B16 62.44(9)
B14 C11 B16 116.05(10)
C12 C11 Co3 66.46(6)
B15 C11 Co3 125.99(9)
B14 C11 Co3 67.62(6)
B16 C11 Co3 125.20(8)
C12 C11 H11 117.0(10)
B15 C11 H11 118.7(10)
B14 C11 H11 122.4(10)
B16 C11 H11 112.5(10)
Co3 C11 H11 106.5(10)
C11 C12 B111 110.94(10)
C11 C12 B17 111.87(10)
B111 C12 B17 64.39(8)
C11 C12 B16 61.53(8)
B111 C12 B16 62.28(8)
B17 C12 B16 116.39(10)
C11 C12 Co3 66.65(6)
B111 C12 Co3 125.59(9)
B17 C12 Co3 67.20(6)
B16 C12 Co3 124.78(9)
C11 C12 H12 117.4(10)
B111 C12 H12 118.7(10)
B17 C12 H12 122.5(10)
B16 C12 H12 112.2(10)
Co3 C12 H12 107.3(10)
C11 B14 B19 103.07(10)
C11 B14 B15 57.83(8)
B19 B14 B15 59.18(8)
C11 B14 B18 105.50(9)
B19 B14 B18 60.78(8)
B15 B14 B18 108.82(10)
C11 B14 Co3 63.99(6)
B19 B14 Co3 118.31(8)
B15 B14 Co3 117.22(9)
B18 B14 Co3 65.78(6)
C11 B14 H14 121.3(9)
B19 B14 H14 121.7(9)
B15 B14 H14 114.2(9)
B18 B14 H14 128.1(9)
Co3 B14 H14 114.5(9)
C11 B15 B19 103.87(10)
C11 B15 B16 59.43(8)
B19 B15 B16 108.32(10)
C11 B15 B110 104.59(10)
B19 B15 B110 60.22(9)
B16 B15 B110 59.93(9)
C11 B15 B14 58.18(8)
B19 B15 B14 59.87(8)
B16 B15 B14 108.76(10)
B110 B15 B14 108.29(10)
C11 B15 H15 118.7(9)
B19 B15 H15 126.8(9)
B16 B15 H15 120.0(10)
B110 B15 H15 128.3(9)
B14 B15 H15 117.7(9)
C11 B16 C12 56.29(7)
C11 B16 B111 103.11(10)
C12 B16 B111 57.71(8)
C11 B16 B15 58.13(8)
C12 B16 B15 103.73(10)
B111 B16 B15 107.99(11)
C11 B16 B110 103.84(10)
C12 B16 B110 103.93(10)
B111 B16 B110 60.36(9)
B15 B16 B110 60.24(9)
C11 B16 H16 118.0(9)
C12 B16 H16 117.7(9)
B111 B16 H16 124.6(9)
B15 B16 H16 124.6(9)
B110 B16 H16 132.2(9)
C12 B17 B112 102.47(10)
C12 B17 B111 57.28(8)
B112 B17 B111 58.84(8)
C12 B17 B18 104.95(9)
B112 B17 B18 60.05(8)
B111 B17 B18 107.49(10)
C12 B17 Co3 64.07(6)
B112 B17 Co3 117.64(9)
B111 B17 Co3 116.48(9)
B18 B17 Co3 65.74(6)
C12 B17 H17 120.9(9)
B112 B17 H17 121.2(9)
B111 B17 H17 113.1(9)
B18 B17 H17 130.1(9)
Co3 B17 H17 116.3(9)
O1 B18 B14 122.13(10)
O1 B18 B112 119.67(10)
B14 B18 B112 105.51(10)
O1 B18 B19 116.30(10)
B14 B18 B19 58.76(8)
B112 B18 B19 59.30(8)
O1 B18 B17 127.55(11)
B14 B18 B17 105.57(9)
B112 B18 B17 58.93(8)
B19 B18 B17 105.89(10)
O1 B18 Co3 118.62(9)
B14 B18 Co3 63.71(6)
B112 B18 Co3 114.41(8)
B19 B18 Co3 114.83(8)
B17 B18 Co3 63.07(6)
B15 B19 B110 60.14(9)
B15 B19 B14 60.95(8)
B110 B19 B14 109.08(10)
B15 B19 B112 107.74(10)
B110 B19 B112 60.03(8)
B14 B19 B112 107.56(10)
B15 B19 B18 109.99(10)
B110 B19 B18 109.80(10)
B14 B19 B18 60.46(8)
B112 B19 B18 60.21(8)
B15 B19 H19 120.0(9)
B110 B19 H19 122.5(9)
B14 B19 H19 119.2(9)
B112 B19 H19 124.4(9)
B18 B19 H19 120.0(9)
B16 B110 B15 59.83(9)
B16 B110 B19 107.77(10)
B15 B110 B19 59.64(9)
B16 B110 B111 59.70(9)
B15 B110 B111 107.14(10)
B19 B110 B111 107.64(10)
B16 B110 B112 107.56(10)
B15 B110 B112 107.69(10)
B19 B110 B112 60.47(8)
B111 B110 B112 59.45(8)
B16 B110 H110 120.6(8)
B15 B110 H110 121.8(8)
B19 B110 H110 122.7(8)
B111 B110 H110 121.9(8)
B112 B110 H110 122.8(8)
C12 B111 B16 60.02(8)
C12 B111 B112 104.24(10)
B16 B111 B112 108.61(11)
C12 B111 B110 105.36(10)
B16 B111 B110 59.94(9)
B112 B111 B110 60.52(9)
C12 B111 B17 58.32(8)
B16 B111 B17 109.49(10)
B112 B111 B17 60.10(8)
B110 B111 B17 109.12(10)
C12 B111 H111 119.6(9)
B16 B111 H111 119.7(9)
B112 B111 H111 126.0(9)
B110 B111 H111 126.5(9)
B17 B111 H111 118.2(9)
B111 B112 B110 60.02(9)
B111 B112 B17 61.06(8)
B110 B112 B17 109.49(10)
B111 B112 B19 107.33(10)
B110 B112 B19 59.51(8)
B17 B112 B19 108.45(10)
B111 B112 B18 110.03(10)
B110 B112 B18 109.60(10)
B17 B112 B18 61.01(8)
B19 B112 B18 60.49(8)
B111 B112 H112 119.2(9)
B110 B112 H112 120.7(9)
B17 B112 H112 119.8(9)
B19 B112 H112 124.2(9)
B18 B112 H112 121.7(9)
C22 C21 B25 112.07(10)
C22 C21 B24 112.03(9)
B25 C21 B24 63.96(8)
C22 C21 B26 62.37(8)
B25 C21 B26 62.37(8)
B24 C21 B26 115.94(10)
C22 C21 Co3 66.78(6)
B25 C21 Co3 126.14(8)
B24 C21 Co3 67.54(6)
B26 C21 Co3 125.69(8)
C22 C21 H21 116.9(10)
B25 C21 H21 117.2(10)
B24 C21 H21 123.6(10)
B26 C21 H21 110.5(10)
Co3 C21 H21 108.3(10)
C21 C22 B211 111.06(10)
C21 C22 B27 111.32(10)
B211 C22 B27 64.41(8)
C21 C22 B26 61.96(8)
B211 C22 B26 61.96(8)
B27 C22 B26 115.88(10)
C21 C22 Co3 66.79(6)
B211 C22 Co3 125.81(8)
B27 C22 Co3 67.00(6)
B26 C22 Co3 125.32(8)
C21 C22 H22 117.9(10)
B211 C22 H22 117.3(10)
B27 C22 H22 123.2(10)
B26 C22 H22 111.2(10)
Co3 C22 H22 108.4(10)
C21 B24 B29 102.98(10)
C21 B24 B28 105.16(9)
B29 B24 B28 60.90(8)
C21 B24 B25 57.49(8)
B29 B24 B25 59.21(8)
B28 B24 B25 108.56(10)
C21 B24 Co3 63.86(6)
B29 B24 Co3 118.98(8)
B28 B24 Co3 66.18(6)
B25 B24 Co3 116.99(8)
C21 B24 H24 120.0(8)
B29 B24 H24 122.6(8)
B28 B24 H24 129.5(8)
B25 B24 H24 114.0(8)
Co3 B24 H24 113.5(8)
C21 B25 B29 104.18(10)
C21 B25 B26 59.76(8)
B29 B25 B26 108.59(10)
C21 B25 B210 104.80(10)
B29 B25 B210 60.34(8)
B26 B25 B210 59.86(8)
C21 B25 B24 58.55(8)
B29 B25 B24 59.70(8)
B26 B25 B24 109.31(10)
B210 B25 B24 108.32(10)
C21 B25 H25 117.9(9)
B29 B25 H25 128.0(9)
B26 B25 H25 118.2(9)
B210 B25 H25 127.9(9)
B24 B25 H25 118.7(9)
C21 B26 C22 55.67(7)
C21 B26 B211 102.87(10)
C22 B26 B211 57.98(8)
C21 B26 B210 103.64(10)
C22 B26 B210 104.11(10)
B211 B26 B210 60.64(8)
C21 B26 B25 57.87(8)
C22 B26 B25 103.08(10)
B211 B26 B25 108.00(10)
B210 B26 B25 60.20(9)
C21 B26 H26 119.1(9)
C22 B26 H26 117.6(9)
B211 B26 H26 123.4(9)
B210 B26 H26 131.8(9)
B25 B26 H26 125.7(9)
C22 B27 B212 102.65(9)
C22 B27 B28 105.43(9)
B212 B27 B28 60.08(8)
C22 B27 B211 57.54(8)
B212 B27 B211 58.89(8)
B28 B27 B211 107.92(10)
C22 B27 Co3 64.37(6)
B212 B27 Co3 118.36(8)
B28 B27 Co3 66.33(6)
B211 B27 Co3 117.29(8)
C22 B27 H27 122.6(9)
B212 B27 H27 118.7(9)
B28 B27 H27 128.7(9)
B211 B27 H27 112.1(8)
Co3 B27 H27 117.6(9)
C23 B28 B24 127.78(10)
C23 B28 B212 112.84(10)
B24 B28 B212 105.85(9)
C23 B28 B27 123.40(10)
B24 B28 B27 105.93(9)
B212 B28 B27 59.46(8)
C23 B28 B29 114.95(10)
B24 B28 B29 59.11(8)
B212 B28 B29 59.21(8)
B27 B28 B29 106.44(9)
C23 B28 Co3 122.71(9)
B24 B28 Co3 63.96(6)
B212 B28 Co3 115.08(8)
B27 B28 Co3 63.13(6)
B29 B28 Co3 115.57(8)
B25 B29 B24 61.09(8)
B25 B29 B210 59.99(8)
B24 B29 B210 109.14(10)
B25 B29 B212 107.21(10)
B24 B29 B212 107.30(10)
B210 B29 B212 59.81(8)
B25 B29 B28 109.33(10)
B24 B29 B28 59.99(8)
B210 B29 B28 109.44(10)
B212 B29 B28 60.18(8)
B25 B29 H29 122.4(9)
B24 B29 H29 121.8(9)
B210 B29 H29 121.2(9)
B212 B29 H29 121.8(9)
B28 B29 H29 120.0(9)
B26 B210 B25 59.94(8)
B26 B210 B212 107.60(10)
B25 B210 B212 107.28(10)
B26 B210 B29 108.12(10)
B25 B210 B29 59.67(8)
B212 B210 B29 60.21(8)
B26 B210 B211 59.57(8)
B25 B210 B211 106.95(10)
B212 B210 B211 59.66(8)
B29 B210 B211 107.78(10)
B26 B210 H210 121.9(9)
B25 B210 H210 120.7(9)
B212 B210 H210 122.9(9)
B29 B210 H210 120.4(9)
B211 B210 H210 124.0(9)
C22 B211 B26 60.05(8)
C22 B211 B212 103.88(10)
B26 B211 B212 108.04(10)
C22 B211 B210 105.02(10)
B26 B211 B210 59.79(8)
B212 B211 B210 60.00(8)
C22 B211 B27 58.05(7)
B26 B211 B27 109.06(10)
B212 B211 B27 59.97(8)
B210 B211 B27 108.38(10)
C22 B211 H211 118.0(8)
B26 B211 H211 118.3(8)
B212 B211 H211 128.3(8)
B210 B211 H211 127.6(8)
B27 B211 H211 119.0(8)
B211 B212 B210 60.34(8)
B211 B212 B29 108.12(10)
B210 B212 B29 59.98(8)
B211 B212 B27 61.13(8)
B210 B212 B27 109.58(10)
B29 B212 B27 108.31(10)
B211 B212 B28 110.02(10)
B210 B212 B28 109.92(10)
B29 B212 B28 60.60(8)
B27 B212 B28 60.45(8)
B211 B212 H212 120.6(9)
B210 B212 H212 121.4(9)
B29 B212 H212 122.7(9)
B27 B212 H212 120.2(9)
B28 B212 H212 120.2(9)
O1 C13 H13A 109.5
O1 C13 H13B 109.5
H13A C13 H13B 109.5
O1 C13 H13C 109.5
H13A C13 H13C 109.5
H13B C13 H13C 109.5
N1 C23 B28 109.20(10)
N1 C23 H23A 109.8
B28 C23 H23A 109.8
N1 C23 H23B 109.8
B28 C23 H23B 109.8
H23A C23 H23B 108.3
N1 C24 C25 109.03(11)
N1 C24 H24A 109.9
C25 C24 H24A 109.9
N1 C24 H24B 109.9
C25 C24 H24B 109.9
H24A C24 H24B 108.3
O2 C25 C24 106.06(11)
O2 C25 H25A 110.5
C24 C25 H25A 110.5
O2 C25 H25B 110.5
C24 C25 H25B 110.5
H25A C25 H25B 108.7
C24 N1 C23 116.20(10)
C24 N1 H1A 109.5(10)
C23 N1 H1A 105.6(11)
C24 N1 H1B 108.3(11)
C23 N1 H1B 109.5(11)
H1A N1 H1B 107.3(15)
C13 O1 B18 118.79(10)
C25 O2 H1 109.2(17)
Cl2 C1 Cl1 111.58(8)
Cl2 C1 H1C 109.3
Cl1 C1 H1C 109.3
Cl2 C1 H1D 109.3
Cl1 C1 H1D 109.3
H1C C1 H1D 108.0

loop_
_geom_bond_atom_site_label_1
_geom_bond_atom_site_label_2
_geom_bond_distance
Co3 C12 2.0397(12)
Co3 C11 2.0427(13)
Co3 C22 2.0470(12)
Co3 C21 2.0473(12)
Co3 B27 2.0898(14)
Co3 B17 2.0908(14)
Co3 B14 2.1017(14)
Co3 B24 2.1075(14)
Co3 B18 2.1378(14)
Co3 B28 2.1457(14)
C11 C12 1.6242(17)
C11 B15 1.693(2)
C11 B14 1.6993(19)
C11 B16 1.7163(19)
C11 H11 0.940(16)
C12 B111 1.6852(19)
C12 B17 1.7047(19)
C12 B16 1.727(2)
C12 H12 0.926(17)
B14 B19 1.778(2)
B14 B15 1.797(2)
B14 B18 1.809(2)
B14 H14 1.052(16)
B15 B19 1.766(2)
B15 B16 1.767(2)
B15 B110 1.775(2)
B15 H15 1.046(18)
B16 B111 1.765(2)
B16 B110 1.769(2)
B16 H16 1.060(17)
B17 B112 1.789(2)
B17 B111 1.806(2)
B17 B18 1.827(2)
B17 H17 1.091(17)
B18 O1 1.4365(17)
B18 B112 1.810(2)
B18 B19 1.815(2)
B19 B110 1.776(2)
B19 B112 1.793(2)
B19 H19 1.063(17)
B110 B111 1.777(2)
B110 B112 1.786(2)
B110 H110 1.098(16)
B111 B112 1.766(2)
B111 H111 1.080(16)
B112 H112 1.039(17)
C21 C22 1.6139(17)
C21 B25 1.691(2)
C21 B24 1.7105(18)
C21 B26 1.7248(19)
C21 H21 0.935(17)
C22 B211 1.6943(19)
C22 B27 1.7039(18)
C22 B26 1.7315(19)
C22 H22 0.935(17)
B24 B29 1.777(2)
B24 B28 1.793(2)
B24 B25 1.802(2)
B24 H24 1.088(16)
B25 B29 1.768(2)
B25 B26 1.769(2)
B25 B210 1.774(2)
B25 H25 1.101(18)
B26 B211 1.764(2)
B26 B210 1.768(2)
B26 H26 1.059(17)
B27 B212 1.791(2)
B27 B28 1.809(2)
B27 B211 1.811(2)
B27 H27 1.079(16)
B28 C23 1.6115(18)
B28 B212 1.802(2)
B28 B29 1.809(2)
B29 B210 1.780(2)
B29 B212 1.784(2)
B29 H29 1.064(17)
B210 B212 1.777(2)
B210 B211 1.783(2)
B210 H210 1.078(17)
B211 B212 1.771(2)
B211 H211 1.088(16)
B212 H212 1.056(17)
C13 O1 1.4351(15)
C13 H13A 0.9800
C13 H13B 0.9800
C13 H13C 0.9800
C23 N1 1.5046(16)
C23 H23A 0.9900
C23 H23B 0.9900
C24 N1 1.4925(16)
C24 C25 1.5111(19)
C24 H24A 0.9900
C24 H24B 0.9900
C25 O2 1.4167(19)
C25 H25A 0.9900
C25 H25B 0.9900
N1 H1A 0.908(18)
N1 H1B 0.868(17)
O2 H1 0.75(2)
C1 Cl2 1.7612(16)
C1 Cl1 1.7623(16)
C1 H1C 0.9900
C1 H1D 0.9900
